data_4061018
loop_
_publ_author_name
'Bai, Dong-Ren'
'Wang, Suning'

_publ_section_title
;
 Comparative Study on Tetrahedral and Tripodal Luminescent Silane
 and Methane Compounds with a 2,2'-Dipyridylamino Group
;
_journal_coden_ASTM ORGND7
_journal_issue 25
_journal_name_full Organometallics
_journal_page_first 5958
_journal_page_last 5966
_journal_paper_doi 10.1021/om049382y
_journal_volume 23
_journal_year 2004
_chemical_formula_sum 'C72 H56 Cl24 N12 Si'
_chemical_formula_weight 1968.18
_space_group_IT_number 88
_symmetry_cell_setting tetragonal
_symmetry_space_group_name_Hall '-I 4ad'
_symmetry_space_group_name_H-M 'I 41/a :2'
_cell_angle_alpha 90.00
_cell_angle_beta 90.00
_cell_angle_gamma 90.00
_cell_formula_units_Z 4
_cell_length_a 25.5779(17)
_cell_length_b 25.5779(17)
_cell_length_c 13.7775(14)
_cell_measurement_temperature 298(2)
_cell_volume 9013.6(12)
_diffrn_ambient_temperature 298(2)
_exptl_crystal_density_diffrn 1.450
_cod_depositor_comments
;
The following automatic conversions were performed:
'_symmetry_cell_setting' value 'Tetragonal' changed to 'tetragonal'
according to '/home/saulius/struct/CIF-dictionaries/cif_core.dic'
dictionary named 'cif_core.dic' version 2.4.1 from 2010-06-29.

Automatic conversion script
Id: cif_fix_enum 1527 2010-12-29 10:47:43Z saulius 
;
_cod_original_sg_symbol_H-M 'I 41/a'
_cod_database_code 4061018

loop_
_symmetry_equiv_pos_as_xyz
'x, y, z'
'-x+1/2, -y, z+1/2'
'-y+3/4, x+1/4, z+1/4'
'y+3/4, -x+3/4, z+3/4'
'x+1/2, y+1/2, z+1/2'
'-x+1, -y+1/2, z+1'
'-y+5/4, x+3/4, z+3/4'
'y+5/4, -x+5/4, z+5/4'
'-x, -y, -z'
'x-1/2, y, -z-1/2'
'y-3/4, -x-1/4, -z-1/4'
'-y-3/4, x-3/4, -z-3/4'
'-x+1/2, -y+1/2, -z+1/2'
'x, y+1/2, -z'
'y-1/4, -x+1/4, -z+1/4'
'-y-1/4, x-1/4, -z-1/4'

loop_
_atom_site_label
_atom_site_type_symbol
_atom_site_fract_x
_atom_site_fract_y
_atom_site_fract_z
_atom_site_U_iso_or_equiv
_atom_site_adp_type
_atom_site_occupancy
_atom_site_symmetry_multiplicity
_atom_site_calc_flag
_atom_site_refinement_flags
_atom_site_disorder_assembly
_atom_site_disorder_group
Si1 Si 0.0000 0.2500 0.1250 0.0427(6) Uani 1 4 d S . .
Cl1A Cl 0.28281(8) 0.35624(8) 0.22030(14) 0.1519(8) Uani 1 1 d . . .
Cl2B Cl 0.36238(7) 0.39349(8) 0.34807(14) 0.1451(8) Uani 1 1 d . . .
Cl3A Cl 0.28537(11) 0.46407(8) 0.27135(18) 0.1773(10) Uani 1 1 d . . .
Cl4B Cl 0.3977(4) 0.3781(2) 0.0613(8) 0.132(3) Uani 0.50 1 d P . .
Cl4A Cl 0.4175(4) 0.3716(5) 0.0471(9) 0.214(6) Uani 0.50 1 d P . .
Cl5B Cl 0.4976(7) 0.4195(6) -0.0146(11) 0.173(5) Uani 0.50 1 d P . .
Cl5A Cl 0.4865(6) 0.4402(5) -0.0185(8) 0.161(4) Uani 0.50 1 d P . .
Cl6B Cl 0.4581(3) 0.3155(2) -0.0511(7) 0.278(5) Uani 0.50 1 d P . .
Cl6A Cl 0.4942(2) 0.3410(2) -0.0931(4) 0.183(2) Uani 0.50 1 d P . .
C1 C 0.05247(14) 0.27538(14) 0.2068(3) 0.0450(10) Uani 1 1 d . . .
C2 C 0.03924(15) 0.30580(15) 0.2877(3) 0.0579(11) Uani 1 1 d . . .
H2A H 0.0043 0.3147 0.2971 0.069 Uiso 1 1 calc R . .
C3 C 0.07546(16) 0.32310(15) 0.3537(3) 0.0566(11) Uani 1 1 d . . .
H3A H 0.0648 0.3424 0.4074 0.068 Uiso 1 1 calc R . .
C4 C 0.12811(16) 0.31177(15) 0.3402(3) 0.0513(10) Uani 1 1 d . . .
C5 C 0.14247(16) 0.28253(16) 0.2607(3) 0.0599(12) Uani 1 1 d . . .
H5A H 0.1776 0.2750 0.2502 0.072 Uiso 1 1 calc R . .
C6 C 0.10529(16) 0.26437(15) 0.1965(3) 0.0551(11) Uani 1 1 d . . .
H6A H 0.1160 0.2440 0.1442 0.066 Uiso 1 1 calc R . .
C7 C 0.16017(16) 0.38099(16) 0.4465(4) 0.0579(11) Uani 1 1 d . . .
C8 C 0.14994(19) 0.42232(19) 0.3856(4) 0.0839(15) Uani 1 1 d . . .
H8A H 0.1490 0.4178 0.3187 0.101 Uiso 1 1 calc R . .
C9 C 0.1411(2) 0.4711(2) 0.4272(5) 0.106(2) Uani 1 1 d . . .
H9A H 0.1324 0.4995 0.3885 0.127 Uiso 1 1 calc R . .
C10 C 0.1452(2) 0.4766(2) 0.5241(5) 0.106(2) Uani 1 1 d . . .
H10A H 0.1402 0.5090 0.5533 0.127 Uiso 1 1 calc R . .
C11 C 0.1569(2) 0.4343(2) 0.5776(4) 0.0954(17) Uani 1 1 d . . .
H11A H 0.1608 0.4386 0.6442 0.114 Uiso 1 1 calc R . .
C12 C 0.20452(17) 0.29605(16) 0.4433(3) 0.0581(11) Uani 1 1 d . . .
C13 C 0.1951(2) 0.24339(18) 0.4562(3) 0.0756(14) Uani 1 1 d . . .
H13A H 0.1622 0.2292 0.4445 0.091 Uiso 1 1 calc R . .
C14 C 0.2364(3) 0.2121(2) 0.4872(4) 0.0938(17) Uani 1 1 d . . .
H14A H 0.2319 0.1763 0.4949 0.113 Uiso 1 1 calc R . .
C15 C 0.2832(2) 0.2349(2) 0.5062(4) 0.0922(17) Uani 1 1 d . . .
H15A H 0.3113 0.2147 0.5269 0.111 Uiso 1 1 calc R . .
C16 C 0.28866(18) 0.2869(2) 0.4948(4) 0.0818(15) Uani 1 1 d . . .
H16A H 0.3208 0.3018 0.5096 0.098 Uiso 1 1 calc R . .
C17 C 0.2972(2) 0.4009(2) 0.3115(4) 0.0924(16) Uani 1 1 d . . .
C18 C 0.4463(3) 0.3847(3) -0.0447(6) 0.141(3) Uani 1 1 d . . .
N1 N 0.16562(13) 0.33013(13) 0.4081(2) 0.0611(10) Uani 1 1 d . . .
N2 N 0.16320(15) 0.38627(14) 0.5409(3) 0.0721(11) Uani 1 1 d . . .
N3 N 0.25045(14) 0.31817(14) 0.4634(3) 0.0688(10) Uani 1 1 d . . .

loop_
_atom_site_aniso_label
_atom_site_aniso_U_11
_atom_site_aniso_U_22
_atom_site_aniso_U_33
_atom_site_aniso_U_23
_atom_site_aniso_U_13
_atom_site_aniso_U_12
Si1 0.0404(8) 0.0404(8) 0.0473(13) 0.000 0.000 0.000
Cl1A 0.1758(18) 0.1576(17) 0.1223(15) -0.0367(13) -0.0176(13) -0.0288(14)
Cl2B 0.0998(12) 0.196(2) 0.1397(16) 0.0072(14) -0.0117(11) -0.0273(12)
Cl3A 0.245(3) 0.1138(15) 0.174(2) 0.0246(14) -0.0195(19) -0.0085(15)
Cl4B 0.154(7) 0.102(3) 0.141(5) -0.005(3) 0.021(4) -0.036(3)
Cl4A 0.154(8) 0.342(12) 0.146(7) 0.041(7) -0.034(6) -0.089(7)
Cl5B 0.166(6) 0.190(10) 0.165(6) 0.061(6) -0.053(5) -0.018(6)
Cl5A 0.180(9) 0.203(11) 0.099(5) 0.007(5) 0.008(5) -0.034(7)
Cl6B 0.200(6) 0.169(5) 0.466(12) -0.158(7) 0.108(7) -0.020(4)
Cl6A 0.176(5) 0.165(5) 0.209(5) -0.036(4) -0.015(4) 0.035(4)
C1 0.045(2) 0.041(2) 0.049(2) 0.002(2) 0.003(2) 0.0017(18)
C2 0.042(2) 0.062(3) 0.070(3) -0.009(2) 0.003(2) 0.004(2)
C3 0.055(3) 0.060(3) 0.054(3) -0.017(2) -0.001(2) 0.001(2)
C4 0.053(3) 0.050(2) 0.050(3) -0.002(2) -0.008(2) -0.001(2)
C5 0.045(2) 0.070(3) 0.066(3) -0.013(3) -0.005(2) 0.008(2)
C6 0.056(3) 0.056(3) 0.054(3) -0.013(2) -0.001(2) 0.004(2)
C7 0.059(3) 0.046(3) 0.069(3) -0.004(3) -0.016(2) -0.004(2)
C8 0.113(4) 0.067(3) 0.072(3) 0.008(3) -0.028(3) -0.009(3)
C9 0.140(5) 0.053(3) 0.125(6) 0.014(3) -0.062(4) -0.009(3)
C10 0.131(5) 0.062(4) 0.125(6) -0.019(4) -0.055(4) 0.020(3)
C11 0.119(5) 0.084(4) 0.084(4) -0.022(3) -0.026(3) 0.025(3)
C12 0.061(3) 0.055(3) 0.058(3) -0.002(2) -0.013(2) 0.000(2)
C13 0.086(3) 0.068(3) 0.073(3) 0.000(3) -0.022(3) -0.006(3)
C14 0.132(5) 0.065(3) 0.084(4) 0.000(3) -0.033(4) 0.012(4)
C15 0.096(4) 0.095(5) 0.085(4) -0.014(3) -0.033(3) 0.036(4)
C16 0.061(3) 0.088(4) 0.096(4) -0.013(3) -0.023(3) 0.014(3)
C17 0.103(4) 0.090(4) 0.084(4) -0.006(3) -0.018(3) -0.015(3)
C18 0.166(7) 0.157(7) 0.099(5) -0.037(5) -0.040(5) 0.036(6)
N1 0.060(2) 0.059(2) 0.064(2) -0.0101(19) -0.024(2) 0.0029(18)
N2 0.095(3) 0.062(3) 0.060(3) -0.008(2) -0.016(2) 0.014(2)
N3 0.060(2) 0.070(2) 0.077(3) -0.001(2) -0.015(2) 0.000(2)

loop_
_geom_bond_atom_site_label_1
_geom_bond_atom_site_label_2
_geom_bond_distance
_geom_bond_site_symmetry_2
_geom_bond_publ_flag
Si1 C1 1.869(4) 15 ?
Si1 C1 1.869(4) 6_454 ?
Si1 C1 1.869(4) . ?
Si1 C1 1.869(4) 12_666 ?
Cl1A C17 1.737(5) . ?
Cl2B C17 1.752(5) . ?
Cl3A C17 1.734(5) . ?
Cl4B Cl4A 0.567(18) . ?
Cl4B C18 1.924(13) . ?
Cl4A C18 1.501(13) . ?
Cl4A Cl6B 2.230(14) . ?
Cl5B Cl5A 0.60(2) . ?
Cl5B C18 1.64(2) . ?
Cl5B Cl6A 2.280(17) . ?
Cl5A C18 1.789(19) . ?
Cl6B Cl6A 1.270(8) . ?
Cl6B C18 1.799(10) . ?
Cl6A C18 1.789(9) . ?
C1 C6 1.388(5) . ?
C1 C2 1.400(5) . ?
C2 C3 1.371(5) . ?
C3 C4 1.390(5) . ?
C4 C5 1.377(5) . ?
C4 N1 1.420(5) . ?
C5 C6 1.380(5) . ?
C7 N2 1.311(5) . ?
C7 C8 1.374(6) . ?
C7 N1 1.411(5) . ?
C8 C9 1.390(7) . ?
C9 C10 1.347(8) . ?
C10 C11 1.343(7) . ?
C11 N2 1.338(6) . ?
C12 N3 1.333(5) . ?
C12 C13 1.380(6) . ?
C12 N1 1.409(5) . ?
C13 C14 1.392(6) . ?
C14 C15 1.357(7) . ?
C15 C16 1.346(7) . ?
C16 N3 1.335(5) . ?
